data_7048647
loop_
_publ_author_name
'Gradiski, Matthew V.'
'Tsui, Brian T. H.'
'Lough, Alan J.'
'Morris, Robert H.'

_publ_section_title
;
 PNN' &amp; P<sub>2</sub>NN' ligands via reductive amination with
 phosphine aldehydes: synthesis and base-metal coordination chemistry.
;
_journal_issue 6
_journal_name_full 'Dalton transactions (Cambridge, England : 2003)'
_journal_page_first 2150
_journal_page_last 2159
_journal_paper_doi 10.1039/c8dt04058c
_journal_volume 48
_journal_year 2019
_chemical_formula_moiety 'C34 H34 Cl2 Fe N2 P2'
_chemical_formula_sum 'C34 H34 Cl2 Fe N2 P2'
_chemical_formula_weight 659.32
_space_group_crystal_system triclinic
_space_group_IT_number 2
_space_group_name_Hall '-P 1'
_space_group_name_H-M_alt 'P -1'
_symmetry_space_group_name_Hall '-P 1'
_symmetry_space_group_name_H-M 'P -1'
_atom_sites_solution_hydrogens geom
_audit_creation_method SHELXL-2016/6
_audit_update_record
;
2018-10-09 deposited with the CCDC.
2019-01-16 downloaded from the CCDC.
;
_cell_angle_alpha 77.923(4)
_cell_angle_beta 83.039(3)
_cell_angle_gamma 81.784(3)
_cell_formula_units_Z 2
_cell_length_a 7.5780(8)
_cell_length_b 12.4245(14)
_cell_length_c 16.9432(19)
_cell_measurement_reflns_used 3927
_cell_measurement_temperature 150(2)
_cell_measurement_theta_max 22.71
_cell_measurement_theta_min 2.28
_cell_volume 1537.0(3)
_computing_cell_refinement APEX2
_computing_data_collection 'APEX2 (Bruker, 2014)'
_computing_data_reduction 'SAINT (Bruker, 2014)'
_computing_molecular_graphics 'PLATON (Spek, 2009)'
_computing_publication_material 'SHELXTL (Sheldrick, 2008)'
_computing_structure_refinement 'SHELXL-2016/6 (Sheldrick, 2016)'
_computing_structure_solution 'SHELXT (Sheldrick, 2015)'
_diffrn_ambient_temperature 150(2)
_diffrn_measured_fraction_theta_full 1.000
_diffrn_measured_fraction_theta_max 0.998
_diffrn_measurement_device_type 'Bruker Kappa APEX-DUO CCD'
_diffrn_measurement_method '\f and \w scans'
_diffrn_radiation_type MoK\a
_diffrn_radiation_wavelength 0.71073
_diffrn_reflns_av_R_equivalents 0.1044
_diffrn_reflns_av_unetI/netI 0.0955
_diffrn_reflns_Laue_measured_fraction_full 1.000
_diffrn_reflns_Laue_measured_fraction_max 0.998
_diffrn_reflns_limit_h_max 9
_diffrn_reflns_limit_h_min -9
_diffrn_reflns_limit_k_max 16
_diffrn_reflns_limit_k_min -16
_diffrn_reflns_limit_l_max 22
_diffrn_reflns_limit_l_min -22
_diffrn_reflns_number 38943
_diffrn_reflns_point_group_measured_fraction_full 1.000
_diffrn_reflns_point_group_measured_fraction_max 0.998
_diffrn_reflns_theta_full 25.242
_diffrn_reflns_theta_max 27.626
_diffrn_reflns_theta_min 1.689
_diffrn_source 'sealed tube with Bruker Triumph monochromator'
_exptl_absorpt_coefficient_mu 0.796
_exptl_absorpt_correction_T_max 0.7456
_exptl_absorpt_correction_T_min 0.6866
_exptl_absorpt_correction_type multi-scan
_exptl_absorpt_process_details 'SADABS (Bruker, 2014)'
_exptl_crystal_colour yellow
_exptl_crystal_density_diffrn 1.425
_exptl_crystal_description needle
_exptl_crystal_F_000 684
_exptl_crystal_size_max 0.190
_exptl_crystal_size_mid 0.060
_exptl_crystal_size_min 0.060
_refine_diff_density_max 0.494
_refine_diff_density_min -0.400
_refine_diff_density_rms 0.089
_refine_ls_extinction_method none
_refine_ls_goodness_of_fit_ref 0.998
_refine_ls_hydrogen_treatment constr
_refine_ls_matrix_type full
_refine_ls_number_parameters 370
_refine_ls_number_reflns 7119
_refine_ls_number_restraints 0
_refine_ls_restrained_S_all 0.998
_refine_ls_R_factor_all 0.1025
_refine_ls_R_factor_gt 0.0462
_refine_ls_shift/su_max 0.001
_refine_ls_shift/su_mean 0.000
_refine_ls_structure_factor_coef Fsqd
_refine_ls_weighting_details 'w=1/[\s^2^(Fo^2^)+(0.0259P)^2^+0.4404P] where P=(Fo^2^+2Fc^2^)/3'
_refine_ls_weighting_scheme calc
_refine_ls_wR_factor_gt 0.0709
_refine_ls_wR_factor_ref 0.0850
_reflns_Friedel_coverage 0.000
_reflns_number_gt 4516
_reflns_number_total 7119
_reflns_threshold_expression 'I > 2\s(I)'
_cod_data_source_file c8dt04058c2.cif
_cod_data_source_block 11_d17169_a
_cod_depositor_comments 'Adding full bibliography for 7048646--7048653.cif.'
_cod_database_code 7048647
_shelx_shelxl_version_number 2016/6
_shelx_space_group_comment
; 
The symmetry employed for this shelxl refinement is uniquely defined 
by the following loop, which should always be used as a source of 
symmetry information in preference to the above space-group names. 
They are only intended as comments. 
;
_shelx_estimated_absorpt_t_min 0.863
_shelx_estimated_absorpt_t_max 0.954

loop_
_space_group_symop_operation_xyz
'x, y, z'
'-x, -y, -z'

loop_
_atom_site_label
_atom_site_type_symbol
_atom_site_fract_x
_atom_site_fract_y
_atom_site_fract_z
_atom_site_U_iso_or_equiv
_atom_site_adp_type
_atom_site_occupancy
_atom_site_site_symmetry_order
_atom_site_calc_flag
_atom_site_refinement_flags_posn
_atom_site_refinement_flags_adp
Fe1 Fe 0.49575(5) 0.62318(3) 0.24052(2) 0.01450(11) Uani 1 1 d . .
Cl1 Cl 0.67474(9) 0.64185(6) 0.33827(4) 0.02357(18) Uani 1 1 d . .
Cl2 Cl 0.68598(9) 0.68208(6) 0.11591(4) 0.02070(17) Uani 1 1 d . .
P1 P 0.59434(9) 0.41529(6) 0.23258(4) 0.01536(17) Uani 1 1 d . .
P2 P 0.32847(9) 0.81464(6) 0.21623(4) 0.01588(17) Uani 1 1 d . .
N1 N 0.2826(3) 0.59689(18) 0.16073(13) 0.0144(5) Uani 1 1 d . .
N2 N 0.2817(3) 0.54965(19) 0.32888(13) 0.0162(5) Uani 1 1 d . .
C1 C 0.4205(3) 0.3990(2) 0.16894(17) 0.0176(6) Uani 1 1 d . .
H1A H 0.469299 0.343653 0.135058 0.021 Uiso 1 1 calc R U
H1B H 0.316138 0.371265 0.204344 0.021 Uiso 1 1 calc R U
C2 C 0.3601(4) 0.5094(2) 0.11426(16) 0.0172(6) Uani 1 1 d . .
H2A H 0.464048 0.535154 0.077509 0.021 Uiso 1 1 calc R U
H2B H 0.269539 0.497773 0.080392 0.021 Uiso 1 1 calc R U
C3 C 0.2385(4) 0.7020(2) 0.10195(16) 0.0181(6) Uani 1 1 d . .
H3A H 0.142507 0.692042 0.070321 0.022 Uiso 1 1 calc R U
H3B H 0.345523 0.716923 0.063524 0.022 Uiso 1 1 calc R U
C4 C 0.1778(4) 0.8027(2) 0.14109(17) 0.0190(7) Uani 1 1 d . .
H4A H 0.055263 0.797122 0.168203 0.023 Uiso 1 1 calc R U
H4B H 0.173440 0.870620 0.098348 0.023 Uiso 1 1 calc R U
C5 C 0.1182(3) 0.5624(2) 0.21204(16) 0.0174(6) Uani 1 1 d . .
H5A H 0.068613 0.508363 0.188127 0.021 Uiso 1 1 calc R U
H5B H 0.027163 0.628078 0.211905 0.021 Uiso 1 1 calc R U
C6 C 0.1534(3) 0.5114(2) 0.29775(16) 0.0147(6) Uani 1 1 d . .
C7 C 0.0507(4) 0.4333(2) 0.34413(17) 0.0222(7) Uani 1 1 d . .
H7A H -0.036597 0.405898 0.320353 0.027 Uiso 1 1 calc R U
C8 C 0.0756(4) 0.3953(3) 0.42505(18) 0.0275(8) Uani 1 1 d . .
H8A H 0.007776 0.340482 0.457320 0.033 Uiso 1 1 calc R U
C9 C 0.2003(4) 0.4382(3) 0.45797(18) 0.0247(7) Uani 1 1 d . .
H9A H 0.217063 0.415825 0.513972 0.030 Uiso 1 1 calc R U
C10 C 0.3004(4) 0.5140(2) 0.40844(17) 0.0198(7) Uani 1 1 d . .
H10A H 0.387268 0.542785 0.431517 0.024 Uiso 1 1 calc R U
C11 C 0.5652(3) 0.3119(2) 0.32492(17) 0.0167(6) Uani 1 1 d . .
C12 C 0.4898(4) 0.2146(3) 0.32991(19) 0.0278(8) Uani 1 1 d . .
H12A H 0.449122 0.199602 0.282886 0.033 Uiso 1 1 calc R U
C13 C 0.4732(4) 0.1396(3) 0.4024(2) 0.0331(8) Uani 1 1 d . .
H13A H 0.420173 0.074025 0.404861 0.040 Uiso 1 1 calc R U
C14 C 0.5332(4) 0.1594(3) 0.4712(2) 0.0299(8) Uani 1 1 d . .
H14A H 0.520951 0.107803 0.520966 0.036 Uiso 1 1 calc R U
C15 C 0.6111(4) 0.2546(3) 0.46736(18) 0.0265(7) Uani 1 1 d . .
H15A H 0.655058 0.267821 0.514222 0.032 Uiso 1 1 calc R U
C16 C 0.6251(4) 0.3306(2) 0.39511(17) 0.0200(7) Uani 1 1 d . .
H16A H 0.676283 0.396690 0.393219 0.024 Uiso 1 1 calc R U
C21 C 0.7972(3) 0.3545(2) 0.18004(17) 0.0166(6) Uani 1 1 d . .
C22 C 0.8460(4) 0.4048(2) 0.10029(16) 0.0172(6) Uani 1 1 d . .
H22A H 0.775330 0.469727 0.075570 0.021 Uiso 1 1 calc R U
C23 C 0.9955(4) 0.3615(2) 0.05674(17) 0.0179(6) Uani 1 1 d . .
H23A H 1.026590 0.396613 0.002385 0.021 Uiso 1 1 calc R U
C24 C 1.1005(4) 0.2670(2) 0.09205(18) 0.0216(7) Uani 1 1 d . .
H24A H 1.201955 0.236377 0.061740 0.026 Uiso 1 1 calc R U
C25 C 1.0565(4) 0.2180(3) 0.17136(18) 0.0246(7) Uani 1 1 d . .
H25A H 1.130186 0.154598 0.196269 0.030 Uiso 1 1 calc R U
C26 C 0.9052(4) 0.2604(2) 0.21530(17) 0.0209(7) Uani 1 1 d . .
H26A H 0.875077 0.225126 0.269697 0.025 Uiso 1 1 calc R U
C31 C 0.1727(4) 0.8720(2) 0.29271(17) 0.0181(6) Uani 1 1 d . .
C32 C 0.0296(4) 0.8138(2) 0.33075(17) 0.0226(7) Uani 1 1 d . .
H32A H 0.015464 0.745878 0.316359 0.027 Uiso 1 1 calc R U
C33 C -0.0902(4) 0.8539(3) 0.38854(18) 0.0282(8) Uani 1 1 d . .
H33A H -0.187052 0.813961 0.413138 0.034 Uiso 1 1 calc R U
C34 C -0.0709(4) 0.9517(3) 0.41109(19) 0.0287(8) Uani 1 1 d . .
H34A H -0.154859 0.979644 0.450538 0.034 Uiso 1 1 calc R U
C35 C 0.0717(4) 1.0089(3) 0.37577(18) 0.0279(8) Uani 1 1 d . .
H35A H 0.086488 1.075720 0.391689 0.034 Uiso 1 1 calc R U
C36 C 0.1930(4) 0.9694(2) 0.31737(17) 0.0212(7) Uani 1 1 d . .
H36A H 0.290955 1.009008 0.293922 0.025 Uiso 1 1 calc R U
C41 C 0.4616(4) 0.9274(2) 0.17142(17) 0.0180(6) Uani 1 1 d . .
C42 C 0.6177(4) 0.9281(2) 0.20739(19) 0.0271(7) Uani 1 1 d . .
H42A H 0.650428 0.870721 0.251599 0.033 Uiso 1 1 calc R U
C43 C 0.7252(4) 1.0123(3) 0.1789(2) 0.0319(8) Uani 1 1 d . .
H43A H 0.828788 1.013644 0.204981 0.038 Uiso 1 1 calc R U
C44 C 0.6823(4) 1.0939(3) 0.11288(19) 0.0277(8) Uani 1 1 d . .
H44A H 0.757611 1.150479 0.092723 0.033 Uiso 1 1 calc R U
C45 C 0.5294(4) 1.0931(2) 0.07622(18) 0.0252(7) Uani 1 1 d . .
H45A H 0.499705 1.148831 0.030565 0.030 Uiso 1 1 calc R U
C46 C 0.4194(4) 1.0109(2) 0.10602(17) 0.0216(7) Uani 1 1 d . .
H46A H 0.313175 1.011835 0.081166 0.026 Uiso 1 1 calc R U

loop_
_atom_site_aniso_label
_atom_site_aniso_U_11
_atom_site_aniso_U_22
_atom_site_aniso_U_33
_atom_site_aniso_U_23
_atom_site_aniso_U_13
_atom_site_aniso_U_12
Fe1 0.0141(2) 0.0159(2) 0.0143(2) -0.00220(18) -0.00401(17) -0.00307(17)
Cl1 0.0254(4) 0.0249(4) 0.0230(4) -0.0019(3) -0.0122(3) -0.0072(3)
Cl2 0.0208(4) 0.0202(4) 0.0199(4) -0.0025(3) 0.0029(3) -0.0045(3)
P1 0.0165(4) 0.0142(4) 0.0155(4) -0.0022(3) -0.0015(3) -0.0034(3)
P2 0.0161(4) 0.0144(4) 0.0175(4) -0.0026(3) -0.0035(3) -0.0018(3)
N1 0.0158(12) 0.0137(13) 0.0132(12) -0.0012(10) -0.0006(10) -0.0027(10)
N2 0.0172(12) 0.0166(13) 0.0149(13) -0.0035(10) -0.0042(10) 0.0010(10)
C1 0.0145(15) 0.0186(17) 0.0208(16) -0.0049(13) -0.0041(12) -0.0020(12)
C2 0.0180(15) 0.0216(17) 0.0154(15) -0.0077(13) -0.0027(12) -0.0061(12)
C3 0.0199(15) 0.0191(17) 0.0149(15) 0.0002(13) -0.0063(12) -0.0028(12)
C4 0.0199(16) 0.0173(16) 0.0193(16) 0.0020(13) -0.0083(13) -0.0031(13)
C5 0.0155(15) 0.0179(16) 0.0189(16) -0.0008(13) -0.0037(12) -0.0048(12)
C6 0.0111(14) 0.0153(16) 0.0164(15) -0.0020(12) -0.0016(12) 0.0013(12)
C7 0.0185(16) 0.0281(18) 0.0210(17) -0.0034(14) -0.0004(13) -0.0095(13)
C8 0.0232(17) 0.031(2) 0.0248(18) 0.0035(15) 0.0026(14) -0.0080(14)
C9 0.0204(16) 0.034(2) 0.0167(16) -0.0021(14) 0.0008(13) 0.0015(14)
C10 0.0189(16) 0.0262(18) 0.0155(16) -0.0075(14) -0.0046(13) 0.0006(13)
C11 0.0147(15) 0.0135(16) 0.0202(16) -0.0011(13) 0.0016(12) -0.0016(12)
C12 0.0310(18) 0.0245(19) 0.0290(19) -0.0018(15) -0.0077(15) -0.0081(15)
C13 0.035(2) 0.0208(19) 0.042(2) 0.0063(16) -0.0101(17) -0.0119(15)
C14 0.0263(18) 0.0221(19) 0.032(2) 0.0101(15) 0.0028(15) 0.0016(14)
C15 0.0300(18) 0.0257(19) 0.0206(17) -0.0029(14) -0.0010(14) 0.0042(15)
C16 0.0223(16) 0.0142(16) 0.0221(17) -0.0016(13) 0.0009(13) -0.0023(13)
C21 0.0184(15) 0.0160(16) 0.0182(16) -0.0066(13) -0.0018(12) -0.0067(12)
C22 0.0204(16) 0.0151(16) 0.0166(16) -0.0030(13) -0.0036(12) -0.0027(12)
C23 0.0217(16) 0.0194(16) 0.0144(15) -0.0027(13) -0.0035(13) -0.0080(13)
C24 0.0153(15) 0.0261(18) 0.0237(17) -0.0077(14) 0.0017(13) -0.0026(13)
C25 0.0179(16) 0.0225(18) 0.0305(19) -0.0012(15) -0.0032(14) 0.0024(13)
C26 0.0220(16) 0.0224(17) 0.0174(16) 0.0005(13) -0.0026(13) -0.0062(13)
C31 0.0177(15) 0.0173(16) 0.0181(16) 0.0001(13) -0.0058(12) 0.0005(12)
C32 0.0221(17) 0.0211(17) 0.0266(18) -0.0071(14) -0.0038(14) -0.0044(13)
C33 0.0203(17) 0.036(2) 0.0274(19) -0.0060(16) 0.0032(14) -0.0054(15)
C34 0.0266(18) 0.036(2) 0.0238(18) -0.0124(16) -0.0013(14) 0.0031(15)
C35 0.0349(19) 0.0249(19) 0.0280(19) -0.0125(15) -0.0045(15) -0.0047(15)
C36 0.0227(16) 0.0215(17) 0.0193(17) -0.0026(13) -0.0035(13) -0.0030(13)
C41 0.0185(15) 0.0149(16) 0.0202(16) -0.0039(13) -0.0012(12) -0.0008(12)
C42 0.0299(18) 0.0189(18) 0.0319(19) 0.0014(14) -0.0098(15) -0.0047(14)
C43 0.0249(18) 0.0261(19) 0.046(2) -0.0019(17) -0.0094(16) -0.0089(15)
C44 0.0280(18) 0.0184(18) 0.036(2) -0.0033(15) 0.0049(15) -0.0103(14)
C45 0.0285(18) 0.0167(17) 0.0248(18) 0.0034(14) 0.0042(14) -0.0011(14)
C46 0.0197(16) 0.0209(17) 0.0223(17) -0.0025(14) 0.0002(13) -0.0004(13)

loop_
_atom_type_symbol
_atom_type_description
_atom_type_scat_dispersion_real
_atom_type_scat_dispersion_imag
_atom_type_scat_source
C C 0.0033 0.0016 'International Tables Vol C Tables 4.2.6.8 and 6.1.1.4'
H H 0.0000 0.0000 'International Tables Vol C Tables 4.2.6.8 and 6.1.1.4'
N N 0.0061 0.0033 'International Tables Vol C Tables 4.2.6.8 and 6.1.1.4'
P P 0.1023 0.0942 'International Tables Vol C Tables 4.2.6.8 and 6.1.1.4'
Cl Cl 0.1484 0.1585 'International Tables Vol C Tables 4.2.6.8 and 6.1.1.4'
Fe Fe 0.3463 0.8444 'International Tables Vol C Tables 4.2.6.8 and 6.1.1.4'

loop_
_geom_angle_atom_site_label_1
_geom_angle_atom_site_label_2
_geom_angle_atom_site_label_3
_geom_angle
N2 Fe1 N1 75.36(8)
N2 Fe1 Cl1 95.37(6)
N1 Fe1 Cl1 170.64(6)
N2 Fe1 Cl2 162.97(6)
N1 Fe1 Cl2 88.34(6)
Cl1 Fe1 Cl2 101.01(3)
N2 Fe1 P2 94.56(6)
N1 Fe1 P2 80.32(6)
Cl1 Fe1 P2 99.33(3)
Cl2 Fe1 P2 87.40(3)
N2 Fe1 P1 81.84(6)
N1 Fe1 P1 80.29(6)
Cl1 Fe1 P1 100.01(3)
Cl2 Fe1 P1 90.69(3)
P2 Fe1 P1 160.57(3)
C11 P1 C21 102.39(13)
C11 P1 C1 105.19(12)
C21 P1 C1 101.31(12)
C11 P1 Fe1 117.94(9)
C21 P1 Fe1 128.41(9)
C1 P1 Fe1 97.83(9)
C41 P2 C31 103.41(13)
C41 P2 C4 107.99(13)
C31 P2 C4 102.37(13)
C41 P2 Fe1 116.25(9)
C31 P2 Fe1 124.03(9)
C4 P2 Fe1 101.03(9)
C2 N1 C3 108.4(2)
C2 N1 C5 109.5(2)
C3 N1 C5 110.5(2)
C2 N1 Fe1 108.79(15)
C3 N1 Fe1 108.88(16)
C5 N1 Fe1 110.75(15)
C6 N2 C10 117.6(2)
C6 N2 Fe1 116.49(18)
C10 N2 Fe1 123.16(18)
C2 C1 P1 110.94(18)
C2 C1 H1A 109.5
P1 C1 H1A 109.5
C2 C1 H1B 109.5
P1 C1 H1B 109.5
H1A C1 H1B 108.0
N1 C2 C1 112.8(2)
N1 C2 H2A 109.0
C1 C2 H2A 109.0
N1 C2 H2B 109.0
C1 C2 H2B 109.0
H2A C2 H2B 107.8
N1 C3 C4 114.2(2)
N1 C3 H3A 108.7
C4 C3 H3A 108.7
N1 C3 H3B 108.7
C4 C3 H3B 108.7
H3A C3 H3B 107.6
C3 C4 P2 112.37(18)
C3 C4 H4A 109.1
P2 C4 H4A 109.1
C3 C4 H4B 109.1
P2 C4 H4B 109.1
H4A C4 H4B 107.9
N1 C5 C6 112.7(2)
N1 C5 H5A 109.1
C6 C5 H5A 109.1
N1 C5 H5B 109.1
C6 C5 H5B 109.1
H5A C5 H5B 107.8
N2 C6 C7 121.7(3)
N2 C6 C5 117.1(2)
C7 C6 C5 121.2(2)
C8 C7 C6 119.8(3)
C8 C7 H7A 120.1
C6 C7 H7A 120.1
C9 C8 C7 118.7(3)
C9 C8 H8A 120.7
C7 C8 H8A 120.7
C8 C9 C10 118.8(3)
C8 C9 H9A 120.6
C10 C9 H9A 120.6
N2 C10 C9 123.4(3)
N2 C10 H10A 118.3
C9 C10 H10A 118.3
C12 C11 C16 118.0(3)
C12 C11 P1 124.3(2)
C16 C11 P1 117.7(2)
C13 C12 C11 120.9(3)
C13 C12 H12A 119.6
C11 C12 H12A 119.6
C14 C13 C12 120.4(3)
C14 C13 H13A 119.8
C12 C13 H13A 119.8
C13 C14 C15 119.7(3)
C13 C14 H14A 120.1
C15 C14 H14A 120.1
C14 C15 C16 119.9(3)
C14 C15 H15A 120.1
C16 C15 H15A 120.1
C15 C16 C11 121.1(3)
C15 C16 H16A 119.4
C11 C16 H16A 119.4
C26 C21 C22 118.3(3)
C26 C21 P1 123.5(2)
C22 C21 P1 118.1(2)
C23 C22 C21 120.9(3)
C23 C22 H22A 119.5
C21 C22 H22A 119.5
C22 C23 C24 120.3(3)
C22 C23 H23A 119.9
C24 C23 H23A 119.9
C25 C24 C23 119.5(3)
C25 C24 H24A 120.3
C23 C24 H24A 120.3
C24 C25 C26 120.6(3)
C24 C25 H25A 119.7
C26 C25 H25A 119.7
C25 C26 C21 120.4(3)
C25 C26 H26A 119.8
C21 C26 H26A 119.8
C36 C31 C32 118.0(3)
C36 C31 P2 122.9(2)
C32 C31 P2 119.1(2)
C33 C32 C31 120.9(3)
C33 C32 H32A 119.5
C31 C32 H32A 119.5
C32 C33 C34 120.5(3)
C32 C33 H33A 119.7
C34 C33 H33A 119.7
C33 C34 C35 119.5(3)
C33 C34 H34A 120.3
C35 C34 H34A 120.3
C34 C35 C36 120.5(3)
C34 C35 H35A 119.8
C36 C35 H35A 119.8
C35 C36 C31 120.6(3)
C35 C36 H36A 119.7
C31 C36 H36A 119.7
C46 C41 C42 118.5(3)
C46 C41 P2 125.4(2)
C42 C41 P2 116.2(2)
C43 C42 C41 120.4(3)
C43 C42 H42A 119.8
C41 C42 H42A 119.8
C44 C43 C42 120.3(3)
C44 C43 H43A 119.9
C42 C43 H43A 119.9
C43 C44 C45 119.7(3)
C43 C44 H44A 120.2
C45 C44 H44A 120.2
C44 C45 C46 120.0(3)
C44 C45 H45A 120.0
C46 C45 H45A 120.0
C41 C46 C45 121.1(3)
C41 C46 H46A 119.5
C45 C46 H46A 119.5

loop_
_geom_bond_atom_site_label_1
_geom_bond_atom_site_label_2
_geom_bond_distance
Fe1 N2 2.229(2)
Fe1 N1 2.325(2)
Fe1 Cl1 2.3307(8)
Fe1 Cl2 2.4470(8)
Fe1 P2 2.5079(9)
Fe1 P1 2.6110(9)
P1 C11 1.818(3)
P1 C21 1.829(3)
P1 C1 1.858(3)
P2 C41 1.825(3)
P2 C31 1.832(3)
P2 C4 1.851(3)
N1 C2 1.486(3)
N1 C3 1.491(3)
N1 C5 1.492(3)
N2 C6 1.345(3)
N2 C10 1.346(3)
C1 C2 1.530(4)
C1 H1A 0.9900
C1 H1B 0.9900
C2 H2A 0.9900
C2 H2B 0.9900
C3 C4 1.524(4)
C3 H3A 0.9900
C3 H3B 0.9900
C4 H4A 0.9900
C4 H4B 0.9900
C5 C6 1.497(4)
C5 H5A 0.9900
C5 H5B 0.9900
C6 C7 1.383(4)
C7 C8 1.380(4)
C7 H7A 0.9500
C8 C9 1.373(4)
C8 H8A 0.9500
C9 C10 1.373(4)
C9 H9A 0.9500
C10 H10A 0.9500
C11 C12 1.392(4)
C11 C16 1.397(4)
C12 C13 1.381(4)
C12 H12A 0.9500
C13 C14 1.381(4)
C13 H13A 0.9500
C14 C15 1.382(4)
C14 H14A 0.9500
C15 C16 1.384(4)
C15 H15A 0.9500
C16 H16A 0.9500
C21 C26 1.395(4)
C21 C22 1.394(4)
C22 C23 1.381(4)
C22 H22A 0.9500
C23 C24 1.387(4)
C23 H23A 0.9500
C24 C25 1.376(4)
C24 H24A 0.9500
C25 C26 1.390(4)
C25 H25A 0.9500
C26 H26A 0.9500
C31 C36 1.394(4)
C31 C32 1.404(4)
C32 C33 1.375(4)
C32 H32A 0.9500
C33 C34 1.379(4)
C33 H33A 0.9500
C34 C35 1.384(4)
C34 H34A 0.9500
C35 C36 1.385(4)
C35 H35A 0.9500
C36 H36A 0.9500
C41 C46 1.384(4)
C41 C42 1.397(4)
C42 C43 1.388(4)
C42 H42A 0.9500
C43 C44 1.381(4)
C43 H43A 0.9500
C44 C45 1.382(4)
C44 H44A 0.9500
C45 C46 1.385(4)
C45 H45A 0.9500
C46 H46A 0.9500

loop_
_geom_torsion_atom_site_label_1
_geom_torsion_atom_site_label_2
_geom_torsion_atom_site_label_3
_geom_torsion_atom_site_label_4
_geom_torsion
C11 P1 C1 C2 150.13(19)
C21 P1 C1 C2 -103.5(2)
Fe1 P1 C1 C2 28.3(2)
C3 N1 C2 C1 176.7(2)
C5 N1 C2 C1 -62.7(3)
Fe1 N1 C2 C1 58.5(2)
P1 C1 C2 N1 -59.9(3)
C2 N1 C3 C4 -173.2(2)
C5 N1 C3 C4 66.8(3)
Fe1 N1 C3 C4 -55.1(2)
N1 C3 C4 P2 48.2(3)
C41 P2 C4 C3 105.8(2)
C31 P2 C4 C3 -145.5(2)
Fe1 P2 C4 C3 -16.7(2)
C2 N1 C5 C6 97.5(3)
C3 N1 C5 C6 -143.2(2)
Fe1 N1 C5 C6 -22.4(3)
C10 N2 C6 C7 -3.8(4)
Fe1 N2 C6 C7 158.1(2)
C10 N2 C6 C5 172.4(2)
Fe1 N2 C6 C5 -25.7(3)
N1 C5 C6 N2 32.5(3)
N1 C5 C6 C7 -151.3(3)
N2 C6 C7 C8 1.9(4)
C5 C6 C7 C8 -174.1(3)
C6 C7 C8 C9 1.3(4)
C7 C8 C9 C10 -2.5(4)
C6 N2 C10 C9 2.5(4)
Fe1 N2 C10 C9 -158.1(2)
C8 C9 C10 N2 0.6(4)
C21 P1 C11 C12 -80.2(3)
C1 P1 C11 C12 25.4(3)
Fe1 P1 C11 C12 133.0(2)
C21 P1 C11 C16 98.8(2)
C1 P1 C11 C16 -155.7(2)
Fe1 P1 C11 C16 -48.0(2)
C16 C11 C12 C13 0.6(4)
P1 C11 C12 C13 179.6(2)
C11 C12 C13 C14 -0.7(5)
C12 C13 C14 C15 -0.3(5)
C13 C14 C15 C16 1.4(5)
C14 C15 C16 C11 -1.5(4)
C12 C11 C16 C15 0.4(4)
P1 C11 C16 C15 -178.6(2)
C11 P1 C21 C26 -8.8(3)
C1 P1 C21 C26 -117.3(2)
Fe1 P1 C21 C26 133.1(2)
C11 P1 C21 C22 170.9(2)
C1 P1 C21 C22 62.4(2)
Fe1 P1 C21 C22 -47.3(2)
C26 C21 C22 C23 1.1(4)
P1 C21 C22 C23 -178.6(2)
C21 C22 C23 C24 -0.3(4)
C22 C23 C24 C25 -1.3(4)
C23 C24 C25 C26 1.9(4)
C24 C25 C26 C21 -1.1(4)
C22 C21 C26 C25 -0.5(4)
P1 C21 C26 C25 179.2(2)
C41 P2 C31 C36 -12.5(3)
C4 P2 C31 C36 -124.7(2)
Fe1 P2 C31 C36 122.7(2)
C41 P2 C31 C32 169.9(2)
C4 P2 C31 C32 57.7(2)
Fe1 P2 C31 C32 -54.9(2)
C36 C31 C32 C33 2.2(4)
P2 C31 C32 C33 179.9(2)
C31 C32 C33 C34 -0.8(4)
C32 C33 C34 C35 -0.8(5)
C33 C34 C35 C36 0.9(5)
C34 C35 C36 C31 0.6(4)
C32 C31 C36 C35 -2.1(4)
P2 C31 C36 C35 -179.7(2)
C31 P2 C41 C46 -88.9(3)
C4 P2 C41 C46 19.1(3)
Fe1 P2 C41 C46 131.7(2)
C31 P2 C41 C42 90.7(2)
C4 P2 C41 C42 -161.3(2)
Fe1 P2 C41 C42 -48.7(3)
C46 C41 C42 C43 1.4(4)
P2 C41 C42 C43 -178.3(2)
C41 C42 C43 C44 -2.3(5)
C42 C43 C44 C45 1.4(5)
C43 C44 C45 C46 0.4(5)
C42 C41 C46 C45 0.5(4)
P2 C41 C46 C45 -179.9(2)
C44 C45 C46 C41 -1.3(4)
